data_7040496
loop_
_publ_author_name
'Levin, Jessica R.'
'Cheisson, Thibault'
'Carroll, Patrick J.'
'Schelter, Eric J.'

_publ_section_title
;
 Accessing relatively electron poor cerium(iv) hydrazido complexes by
 lithium cation promoted ligand reduction.
;
_journal_issue 38
_journal_name_full 'Dalton transactions (Cambridge, England : 2003)'
_journal_page_first 15249
_journal_page_last 15258
_journal_paper_doi 10.1039/c6dt03154d
_journal_volume 45
_journal_year 2016
_chemical_absolute_configuration ad
_chemical_formula_sum 'C71 H72 Ce Cl16 Li4 N8 O4'
_chemical_formula_weight 1836.45
_space_group_IT_number 76
_symmetry_cell_setting tetragonal
_symmetry_Int_Tables_number 76
_symmetry_space_group_name_Hall 'P 4w'
_symmetry_space_group_name_H-M 'P 41'
_atom_sites_solution_hydrogens geom
_atom_sites_solution_primary direct
_audit_creation_method SHELXL-97
_audit_update_record
;
2016-08-06 deposited with the CCDC.
2016-08-24 downloaded from the CCDC.
;
_cell_angle_alpha 90.00
_cell_angle_beta 90.00
_cell_angle_gamma 90.00
_cell_formula_units_Z 4
_cell_length_a 13.0287(5)
_cell_length_b 13.0287(5)
_cell_length_c 47.9343(18)
_cell_measurement_temperature 100(1)
_cell_volume 8136.7(5)
_computing_data_collection 'Bruker APEX2'
_computing_data_reduction 'Bruker SAINT'
_computing_structure_refinement 'SHELXL-97 (Sheldrick, 2008)'
_computing_structure_solution 'SHELXS-97 (Sheldrick, 2008)'
_diffrn_ambient_temperature 100(1)
_diffrn_measured_fraction_theta_full 0.999
_diffrn_measured_fraction_theta_max 0.999
_diffrn_measurement_device 'CCD Area Detector'
_diffrn_measurement_device_type 'Bruker APEXII'
_diffrn_measurement_method 'phi and omega scans'
_diffrn_radiation_monochromator graphite
_diffrn_radiation_source 'sealed tube'
_diffrn_radiation_type MoK\a
_diffrn_radiation_wavelength 0.71073
_diffrn_reflns_av_R_equivalents 0.0334
_diffrn_reflns_av_sigmaI/netI 0.0226
_diffrn_reflns_limit_h_max 15
_diffrn_reflns_limit_h_min -15
_diffrn_reflns_limit_k_max 15
_diffrn_reflns_limit_k_min -15
_diffrn_reflns_limit_l_max 57
_diffrn_reflns_limit_l_min -57
_diffrn_reflns_number 130992
_diffrn_reflns_theta_full 25.36
_diffrn_reflns_theta_max 25.36
_diffrn_reflns_theta_min 1.70
_exptl_absorpt_coefficient_mu 1.136
_exptl_absorpt_correction_T_max 0.7452
_exptl_absorpt_correction_T_min 0.6383
_exptl_absorpt_correction_type multi-scan
_exptl_absorpt_process_details '(SADABS; Sheldrick, 2007)'
_exptl_crystal_density_diffrn 1.499
_exptl_crystal_density_method 'not measured'
_exptl_crystal_description prism
_exptl_crystal_F_000 3712
_exptl_crystal_size_max 0.45
_exptl_crystal_size_mid 0.18
_exptl_crystal_size_min 0.10
_refine_diff_density_max 0.313
_refine_diff_density_min -0.723
_refine_diff_density_rms 0.055
_refine_ls_abs_structure_details 'Flack H D (1983), Acta Cryst. A39, 876-881'
_refine_ls_abs_structure_Flack 0.005(5)
_refine_ls_extinction_method none
_refine_ls_goodness_of_fit_ref 1.198
_refine_ls_hydrogen_treatment constr
_refine_ls_matrix_type full
_refine_ls_number_parameters 947
_refine_ls_number_reflns 14881
_refine_ls_number_restraints 1
_refine_ls_restrained_S_all 1.197
_refine_ls_R_factor_all 0.0240
_refine_ls_R_factor_gt 0.0233
_refine_ls_shift/su_max 0.002
_refine_ls_shift/su_mean 0.000
_refine_ls_structure_factor_coef Fsqd
_refine_ls_weighting_details 'calc w=1/[\s^2^(Fo^2^)+(0.0132P)^2^+6.9065P] where P=(Fo^2^+2Fc^2^)/3'
_refine_ls_weighting_scheme calc
_refine_ls_wR_factor_gt 0.0540
_refine_ls_wR_factor_ref 0.0542
_reflns_number_gt 14624
_reflns_number_total 14881
_reflns_threshold_expression >2sigma(I)
_cod_data_source_file c6dt03154d2.cif
_cod_data_source_block CMPD3
_cod_depositor_comments 'Adding full bibliography for 7040494--7040497.cif.'
_cod_original_sg_symbol_H-M 'P 41     '
_cod_database_code 7040496

loop_
_symmetry_equiv_pos_as_xyz
'x, y, z'
'-y, x, z+1/4'
'-x, -y, z+1/2'
'y, -x, z+3/4'

loop_
_atom_site_label
_atom_site_type_symbol
_atom_site_fract_x
_atom_site_fract_y
_atom_site_fract_z
_atom_site_U_iso_or_equiv
_atom_site_adp_type
_atom_site_occupancy
_atom_site_symmetry_multiplicity
_atom_site_calc_flag
_atom_site_refinement_flags
Ce1 Ce 0.387354(11) 0.053416(11) 0.156554(3) 0.01185(4) Uani 1 1 d .
N1 N 0.46332(18) -0.08244(19) 0.18297(5) 0.0157(5) Uani 1 1 d .
N2 N 0.42508(18) -0.12965(17) 0.15766(6) 0.0149(5) Uani 1 1 d .
N3 N 0.21026(18) 0.01863(18) 0.17102(5) 0.0142(5) Uani 1 1 d .
N4 N 0.22705(18) -0.01591(17) 0.14248(5) 0.0135(5) Uani 1 1 d .
N5 N 0.34435(18) 0.21187(18) 0.17766(5) 0.0131(5) Uani 1 1 d .
N6 N 0.34085(18) 0.23402(18) 0.14800(5) 0.0134(5) Uani 1 1 d .
N7 N 0.56840(18) 0.09570(18) 0.15136(5) 0.0146(5) Uani 1 1 d .
N8 N 0.51838(18) 0.09821(18) 0.12424(5) 0.0140(5) Uani 1 1 d .
O1 O 0.22252(16) -0.26600(15) 0.12025(5) 0.0224(5) Uani 1 1 d .
O2 O 0.12383(16) 0.22148(17) 0.21767(4) 0.0209(5) Uani 1 1 d .
O3 O 0.47998(16) 0.33084(15) 0.08927(4) 0.0169(4) Uani 1 1 d .
O4 O 0.71987(16) -0.05126(17) 0.20169(4) 0.0220(5) Uani 1 1 d .
C1 C 0.4200(2) -0.1195(2) 0.20742(6) 0.0170(6) Uani 1 1 d .
C2 C 0.3750(2) -0.2162(2) 0.20987(6) 0.0202(6) Uani 1 1 d .
H2 H 0.3704 -0.2593 0.1945 0.027 Uiso 1 1 calc R
C3 C 0.3372(2) -0.2471(2) 0.23543(7) 0.0247(7) Uani 1 1 d .
C4 C 0.3423(3) -0.1873(3) 0.25949(7) 0.0296(8) Uani 1 1 d .
H4 H 0.3168 -0.2097 0.2765 0.039 Uiso 1 1 calc R
C5 C 0.3882(2) -0.0920(3) 0.25621(7) 0.0267(7) Uani 1 1 d .
C6 C 0.4265(2) -0.0568(2) 0.23128(6) 0.0185(6) Uani 1 1 d .
H6 H 0.4563 0.0079 0.2302 0.025 Uiso 1 1 calc R
C7 C 0.4982(2) -0.1847(2) 0.14253(6) 0.0153(6) Uani 1 1 d .
C8 C 0.4774(2) -0.2074(2) 0.11430(6) 0.0160(6) Uani 1 1 d .
H8 H 0.4170 -0.1843 0.1061 0.021 Uiso 1 1 calc R
C9 C 0.5462(2) -0.2637(2) 0.09886(6) 0.0187(6) Uani 1 1 d .
C10 C 0.6383(2) -0.2994(2) 0.10957(6) 0.0209(6) Uani 1 1 d .
H10 H 0.6845 -0.3367 0.0988 0.028 Uiso 1 1 calc R
C11 C 0.6576(2) -0.2765(2) 0.13723(7) 0.0200(6) Uani 1 1 d .
C12 C 0.5906(2) -0.2214(2) 0.15405(6) 0.0174(6) Uani 1 1 d .
H12 H 0.6065 -0.2089 0.1727 0.023 Uiso 1 1 calc R
C13 C 0.1634(2) -0.0525(2) 0.18816(6) 0.0148(6) Uani 1 1 d .
C14 C 0.1128(2) -0.1413(2) 0.17853(6) 0.0179(6) Uani 1 1 d .
H14 H 0.1113 -0.1566 0.1596 0.024 Uiso 1 1 calc R
C15 C 0.0653(2) -0.2058(2) 0.19769(8) 0.0243(7) Uani 1 1 d .
C16 C 0.0623(2) -0.1861(3) 0.22574(7) 0.0256(7) Uani 1 1 d .
H16 H 0.0296 -0.2302 0.2382 0.034 Uiso 1 1 calc R
C17 C 0.1103(2) -0.0969(3) 0.23468(6) 0.0252(7) Uani 1 1 d .
C18 C 0.1613(2) -0.0324(2) 0.21708(6) 0.0189(6) Uani 1 1 d .
H18 H 0.1948 0.0250 0.2242 0.025 Uiso 1 1 calc R
C19 C 0.1646(2) 0.0320(2) 0.12270(6) 0.0128(5) Uani 1 1 d .
C20 C 0.1988(2) 0.0339(2) 0.09476(6) 0.0164(6) Uani 1 1 d .
H20 H 0.2619 0.0055 0.0899 0.022 Uiso 1 1 calc R
C21 C 0.1374(2) 0.0785(2) 0.07475(6) 0.0183(6) Uani 1 1 d .
C22 C 0.0432(2) 0.1209(2) 0.08021(6) 0.0186(6) Uani 1 1 d .
H22 H 0.0028 0.1490 0.0662 0.025 Uiso 1 1 calc R
C23 C 0.0117(2) 0.1195(2) 0.10784(6) 0.0178(6) Uani 1 1 d .
C24 C 0.0697(2) 0.0768(2) 0.12878(6) 0.0143(6) Uani 1 1 d .
H24 H 0.0458 0.0777 0.1471 0.019 Uiso 1 1 calc R
C25 C 0.4015(2) 0.2794(2) 0.19382(6) 0.0132(6) Uani 1 1 d .
C26 C 0.4344(2) 0.3757(2) 0.18451(6) 0.0150(6) Uani 1 1 d .
H26 H 0.4217 0.3965 0.1663 0.020 Uiso 1 1 calc R
C27 C 0.4858(2) 0.4392(2) 0.20273(7) 0.0195(6) Uani 1 1 d .
C28 C 0.5054(2) 0.4142(2) 0.23041(6) 0.0214(6) Uani 1 1 d .
H28 H 0.5387 0.4592 0.2425 0.028 Uiso 1 1 calc R
C29 C 0.4724(2) 0.3190(2) 0.23885(6) 0.0203(6) Uani 1 1 d .
C30 C 0.4222(2) 0.2510(2) 0.22159(6) 0.0150(6) Uani 1 1 d .
H30 H 0.4021 0.1870 0.2282 0.020 Uiso 1 1 calc R
C31 C 0.2524(2) 0.2853(2) 0.13986(6) 0.0128(5) Uani 1 1 d .
C32 C 0.2312(2) 0.2969(2) 0.11101(6) 0.0164(6) Uani 1 1 d .
H32 H 0.2757 0.2695 0.0978 0.022 Uiso 1 1 calc R
C33 C 0.1449(2) 0.3484(2) 0.10273(6) 0.0214(7) Uani 1 1 d .
C34 C 0.0731(2) 0.3882(2) 0.12132(7) 0.0254(7) Uani 1 1 d .
H34 H 0.0134 0.4202 0.1152 0.034 Uiso 1 1 calc R
C35 C 0.0952(2) 0.3775(2) 0.14904(6) 0.0205(7) Uani 1 1 d .
C36 C 0.1832(2) 0.3307(2) 0.15896(7) 0.0167(6) Uani 1 1 d .
H36 H 0.1968 0.3290 0.1780 0.022 Uiso 1 1 calc R
C37 C 0.62410(19) 0.1843(2) 0.15719(7) 0.0151(5) Uani 1 1 d .
C38 C 0.6554(2) 0.2547(2) 0.13692(6) 0.0145(6) Uani 1 1 d .
H38 H 0.6400 0.2434 0.1182 0.019 Uiso 1 1 calc R
C39 C 0.7096(2) 0.3417(2) 0.14488(7) 0.0191(6) Uani 1 1 d .
C40 C 0.7380(2) 0.3615(2) 0.17189(7) 0.0215(7) Uani 1 1 d .
H40 H 0.7739 0.4206 0.1767 0.029 Uiso 1 1 calc R
C41 C 0.7103(2) 0.2887(2) 0.19173(6) 0.0194(6) Uani 1 1 d .
C42 C 0.6545(2) 0.2024(2) 0.18516(6) 0.0142(6) Uani 1 1 d .
H42 H 0.6366 0.1560 0.1991 0.019 Uiso 1 1 calc R
C43 C 0.5668(2) 0.0403(2) 0.10364(6) 0.0134(6) Uani 1 1 d .
C44 C 0.5132(2) 0.0231(2) 0.07845(6) 0.0147(6) Uani 1 1 d .
H44 H 0.4463 0.0466 0.0763 0.020 Uiso 1 1 calc R
C45 C 0.5610(2) -0.0287(2) 0.05710(6) 0.0174(6) Uani 1 1 d .
C46 C 0.6593(2) -0.0687(2) 0.05906(6) 0.0197(6) Uani 1 1 d .
H46 H 0.6897 -0.1047 0.0445 0.026 Uiso 1 1 calc R
C47 C 0.7091(2) -0.0519(2) 0.08400(6) 0.0183(6) Uani 1 1 d .
C48 C 0.6662(2) 0.0027(2) 0.10606(6) 0.0143(6) Uani 1 1 d .
H48 H 0.7038 0.0139 0.1223 0.019 Uiso 1 1 calc R
C49 C 0.1821(3) -0.2430(3) 0.09297(7) 0.0304(8) Uani 1 1 d .
H49a H 0.1942 -0.3012 0.0808 0.040 Uiso 1 1 calc R
H49b H 0.2188 -0.1847 0.0853 0.040 Uiso 1 1 calc R
C50 C 0.0693(3) -0.2193(3) 0.09313(9) 0.0426(10) Uani 1 1 d .
H50a H 0.0321 -0.2772 0.1003 0.064 Uiso 1 1 calc R
H50b H 0.0469 -0.2049 0.0745 0.064 Uiso 1 1 calc R
H50c H 0.0568 -0.1606 0.1048 0.064 Uiso 1 1 calc R
C51 C 0.2014(3) -0.3696(2) 0.12920(8) 0.0291(8) Uani 1 1 d .
H51a H 0.2255 -0.4180 0.1153 0.039 Uiso 1 1 calc R
H51b H 0.1281 -0.3792 0.1316 0.039 Uiso 1 1 calc R
C52 C 0.2553(2) -0.3875(2) 0.15618(8) 0.0286(7) Uani 1 1 d .
H52a H 0.3274 -0.3750 0.1539 0.043 Uiso 1 1 calc R
H52b H 0.2449 -0.4573 0.1620 0.043 Uiso 1 1 calc R
H52c H 0.2283 -0.3419 0.1701 0.043 Uiso 1 1 calc R
C53 C 0.0183(2) 0.2003(3) 0.22428(7) 0.0272(7) Uani 1 1 d .
H53a H -0.0159 0.2630 0.2300 0.036 Uiso 1 1 calc R
H53b H 0.0145 0.1516 0.2395 0.036 Uiso 1 1 calc R
C54 C -0.0337(2) 0.1566(3) 0.19884(7) 0.0236(7) Uani 1 1 d .
H54a H -0.0259 0.2033 0.1835 0.035 Uiso 1 1 calc R
H54b H -0.1054 0.1469 0.2027 0.035 Uiso 1 1 calc R
H54c H -0.0030 0.0919 0.1942 0.035 Uiso 1 1 calc R
C55 C 0.1705(3) 0.2936(3) 0.23682(7) 0.0298(8) Uani 1 1 d .
H55a H 0.1246 0.3516 0.2392 0.040 Uiso 1 1 calc R
H55b H 0.2336 0.3191 0.2287 0.040 Uiso 1 1 calc R
C56 C 0.1941(3) 0.2482(4) 0.26511(7) 0.0456(11) Uani 1 1 d .
H56a H 0.1316 0.2254 0.2737 0.068 Uiso 1 1 calc R
H56b H 0.2258 0.2994 0.2766 0.068 Uiso 1 1 calc R
H56c H 0.2398 0.1910 0.2629 0.068 Uiso 1 1 calc R
C57 C 0.4613(3) 0.4380(2) 0.08511(7) 0.0304(8) Uani 1 1 d .
H57a H 0.4019 0.4473 0.0732 0.040 Uiso 1 1 calc R
H57b H 0.5200 0.4694 0.0761 0.040 Uiso 1 1 calc R
C58 C 0.4430(3) 0.4875(2) 0.11249(7) 0.0270(7) Uani 1 1 d .
H58a H 0.3857 0.4551 0.1215 0.041 Uiso 1 1 calc R
H58b H 0.4284 0.5590 0.1098 0.041 Uiso 1 1 calc R
H58c H 0.5030 0.4803 0.1239 0.041 Uiso 1 1 calc R
C59 C 0.5143(2) 0.2805(2) 0.06426(6) 0.0194(6) Uani 1 1 d .
H59a H 0.5502 0.2179 0.0693 0.026 Uiso 1 1 calc R
H59b H 0.5627 0.3247 0.0547 0.026 Uiso 1 1 calc R
C60 C 0.4280(3) 0.2543(3) 0.04469(7) 0.0305(8) Uani 1 1 d .
H60a H 0.3764 0.2162 0.0546 0.046 Uiso 1 1 calc R
H60b H 0.4539 0.2136 0.0296 0.046 Uiso 1 1 calc R
H60c H 0.3985 0.3164 0.0375 0.046 Uiso 1 1 calc R
C61 C 0.8215(2) -0.0854(3) 0.19415(7) 0.0229(7) Uani 1 1 d .
H61a H 0.8271 -0.1590 0.1968 0.030 Uiso 1 1 calc R
H61b H 0.8722 -0.0521 0.2059 0.030 Uiso 1 1 calc R
C62 C 0.8406(3) -0.0588(3) 0.16422(7) 0.0310(8) Uani 1 1 d .
H62a H 0.7902 -0.0919 0.1527 0.046 Uiso 1 1 calc R
H62b H 0.9079 -0.0817 0.1589 0.046 Uiso 1 1 calc R
H62c H 0.8360 0.0142 0.1618 0.046 Uiso 1 1 calc R
C63 C 0.6991(3) -0.0669(3) 0.23080(7) 0.0307(8) Uani 1 1 d .
H63a H 0.7293 -0.1315 0.2366 0.041 Uiso 1 1 calc R
H63b H 0.6255 -0.0718 0.2335 0.041 Uiso 1 1 calc R
C64 C 0.7403(6) 0.0174(4) 0.24888(8) 0.079(2) Uani 1 1 d .
H64a H 0.8137 0.0196 0.2473 0.119 Uiso 1 1 calc R
H64b H 0.7214 0.0048 0.2679 0.119 Uiso 1 1 calc R
H64c H 0.7120 0.0819 0.2429 0.119 Uiso 1 1 calc R
Cl1 Cl 0.28130(8) -0.36859(7) 0.23825(2) 0.0409(2) Uani 1 1 d .
Cl2 Cl 0.39950(8) -0.01329(8) 0.285560(18) 0.0425(2) Uani 1 1 d .
Cl3 Cl 0.51551(7) -0.29386(6) 0.064445(15) 0.02669(17) Uani 1 1 d .
Cl4 Cl 0.77162(6) -0.32049(6) 0.151970(18) 0.02886(18) Uani 1 1 d .
Cl5 Cl 0.00635(6) -0.31602(6) 0.18519(2) 0.0350(2) Uani 1 1 d .
Cl6 Cl 0.10274(7) -0.06690(8) 0.270199(17) 0.0391(2) Uani 1 1 d .
Cl7 Cl 0.18494(6) 0.08440(7) 0.040752(15) 0.02828(17) Uani 1 1 d .
Cl8 Cl -0.10631(6) 0.17431(6) 0.116413(16) 0.02333(16) Uani 1 1 d .
Cl9 Cl 0.52649(6) 0.55848(6) 0.190058(17) 0.02667(17) Uani 1 1 d .
Cl10 Cl 0.49495(7) 0.28047(7) 0.273172(17) 0.0357(2) Uani 1 1 d .
Cl11 Cl 0.12371(7) 0.36657(7) 0.067234(18) 0.0362(2) Uani 1 1 d .
Cl12 Cl 0.01074(6) 0.42874(6) 0.17370(2) 0.0347(2) Uani 1 1 d .
Cl13 Cl 0.74551(7) 0.42776(6) 0.118606(18) 0.02961(18) Uani 1 1 d .
Cl14 Cl 0.74805(6) 0.30771(6) 0.226087(16) 0.02694(17) Uani 1 1 d .
Cl15 Cl 0.49597(6) -0.04359(6) 0.025499(15) 0.02778(17) Uani 1 1 d .
Cl16 Cl 0.83332(6) -0.10014(7) 0.088325(16) 0.02713(17) Uani 1 1 d .
Li1 Li 0.1957(4) 0.1648(4) 0.18613(11) 0.0196(10) Uani 1 1 d .
Li2 Li 0.4653(4) 0.2489(4) 0.12216(11) 0.0199(10) Uani 1 1 d .
Li3 Li 0.2779(4) -0.1640(4) 0.14506(11) 0.0220(11) Uani 1 1 d .
Li4 Li 0.6104(4) -0.0302(4) 0.17483(11) 0.0206(11) Uani 1 1 d .
C65 C 0.7446(3) 0.6673(2) 0.25423(7) 0.0268(7) Uani 1 1 d .
C66 C 0.8200(2) 0.7055(3) 0.27189(7) 0.0257(7) Uani 1 1 d .
H66 H 0.8881 0.6878 0.2688 0.034 Uiso 1 1 calc R
C67 C 0.7962(3) 0.7688(3) 0.29391(7) 0.0304(8) Uani 1 1 d .
H67 H 0.8480 0.7935 0.3055 0.040 Uiso 1 1 calc R
C68 C 0.6951(3) 0.7958(3) 0.29886(7) 0.0339(8) Uani 1 1 d .
H68 H 0.6786 0.8388 0.3137 0.045 Uiso 1 1 calc R
C69 C 0.6189(3) 0.7583(3) 0.28156(7) 0.0329(8) Uani 1 1 d .
H69 H 0.5510 0.7767 0.2848 0.044 Uiso 1 1 calc R
C70 C 0.6421(3) 0.6939(3) 0.25951(7) 0.0292(7) Uani 1 1 d .
H70 H 0.5900 0.6684 0.2482 0.039 Uiso 1 1 calc R
C71 C 0.7728(3) 0.5998(3) 0.22983(7) 0.0352(8) Uani 1 1 d .
H71a H 0.7674 0.6385 0.2129 0.053 Uiso 1 1 calc R
H71b H 0.7270 0.5422 0.2291 0.053 Uiso 1 1 calc R
H71c H 0.8420 0.5758 0.2320 0.053 Uiso 1 1 calc R

loop_
_atom_site_aniso_label
_atom_site_aniso_U_11
_atom_site_aniso_U_22
_atom_site_aniso_U_33
_atom_site_aniso_U_23
_atom_site_aniso_U_13
_atom_site_aniso_U_12
Ce1 0.01166(8) 0.01011(7) 0.01378(7) 0.00042(6) 0.00108(6) -0.00020(6)
N1 0.0160(12) 0.0151(12) 0.0161(13) 0.0013(10) -0.0032(10) -0.0007(10)
N2 0.0167(11) 0.0134(11) 0.0145(12) 0.0003(11) -0.0023(11) -0.0005(9)
N3 0.0169(13) 0.0128(12) 0.0130(12) 0.0002(9) 0.0005(10) -0.0002(9)
N4 0.0141(12) 0.0120(12) 0.0144(12) -0.0011(9) 0.0003(9) 0.0014(9)
N5 0.0176(12) 0.0162(12) 0.0054(11) 0.0009(9) -0.0010(9) -0.0031(10)
N6 0.0169(12) 0.0151(12) 0.0083(11) -0.0011(9) -0.0001(9) 0.0006(9)
N7 0.0145(12) 0.0139(11) 0.0153(13) -0.0012(10) -0.0010(9) 0.0000(9)
N8 0.0139(12) 0.0170(12) 0.0112(12) -0.0010(9) -0.0015(10) 0.0013(9)
O1 0.0213(11) 0.0161(11) 0.0297(12) -0.0015(9) -0.0045(9) -0.0017(8)
O2 0.0193(11) 0.0286(12) 0.0149(10) -0.0068(9) 0.0071(8) -0.0003(9)
O3 0.0227(11) 0.0148(10) 0.0133(10) 0.0033(8) 0.0005(8) 0.0028(8)
O4 0.0227(11) 0.0241(11) 0.0194(11) 0.0003(9) -0.0061(9) 0.0062(9)
C1 0.0137(14) 0.0170(15) 0.0201(15) 0.0031(12) -0.0024(11) 0.0051(11)
C2 0.0190(15) 0.0204(16) 0.0211(15) 0.0032(12) -0.0006(12) 0.0032(12)
C3 0.0222(16) 0.0250(17) 0.0270(17) 0.0117(14) 0.0000(13) -0.0024(13)
C4 0.0251(17) 0.048(2) 0.0162(15) 0.0112(15) 0.0013(13) -0.0011(16)
C5 0.0222(16) 0.0377(19) 0.0201(16) -0.0052(14) -0.0008(13) 0.0043(14)
C6 0.0163(15) 0.0207(15) 0.0186(15) -0.0002(12) -0.0023(11) 0.0039(12)
C7 0.0186(14) 0.0094(13) 0.0179(14) 0.0016(11) 0.0008(12) -0.0031(11)
C8 0.0184(14) 0.0133(14) 0.0163(14) 0.0022(11) -0.0035(11) -0.0025(11)
C9 0.0271(17) 0.0143(14) 0.0146(14) -0.0003(11) 0.0034(12) -0.0071(12)
C10 0.0243(16) 0.0147(15) 0.0237(16) -0.0021(12) 0.0047(13) -0.0010(12)
C11 0.0210(16) 0.0147(15) 0.0242(16) 0.0022(12) -0.0014(12) 0.0013(12)
C12 0.0225(14) 0.0125(13) 0.0171(15) -0.0003(12) -0.0045(13) -0.0021(11)
C13 0.0100(13) 0.0164(14) 0.0179(14) 0.0016(11) 0.0011(11) 0.0031(11)
C14 0.0135(14) 0.0168(15) 0.0234(16) -0.0025(12) 0.0015(12) 0.0025(11)
C15 0.0130(15) 0.0159(16) 0.044(2) 0.0073(14) 0.0031(14) -0.0028(12)
C16 0.0184(16) 0.0265(17) 0.0319(18) 0.0120(14) 0.0058(14) -0.0009(13)
C17 0.0238(16) 0.0318(18) 0.0202(16) 0.0077(13) 0.0043(13) 0.0077(13)
C18 0.0182(15) 0.0195(15) 0.0190(15) 0.0043(12) -0.0024(11) 0.0031(12)
C19 0.0146(14) 0.0110(13) 0.0129(13) -0.0020(11) -0.0005(11) -0.0028(11)
C20 0.0138(14) 0.0169(15) 0.0184(14) -0.0052(11) 0.0016(11) -0.0010(11)
C21 0.0249(16) 0.0204(15) 0.0095(13) -0.0030(11) 0.0015(12) -0.0073(12)
C22 0.0207(16) 0.0209(15) 0.0141(14) 0.0022(12) -0.0054(12) -0.0027(12)
C23 0.0140(14) 0.0160(15) 0.0233(15) -0.0008(12) -0.0002(12) -0.0020(11)
C24 0.0185(15) 0.0129(14) 0.0115(14) -0.0006(11) 0.0007(11) -0.0013(11)
C25 0.0085(13) 0.0134(14) 0.0177(14) -0.0031(11) 0.0032(11) 0.0041(11)
C26 0.0128(14) 0.0126(14) 0.0196(15) 0.0005(11) -0.0030(11) 0.0007(11)
C27 0.0184(15) 0.0102(14) 0.0299(17) -0.0007(12) -0.0025(13) 0.0013(11)
C28 0.0225(16) 0.0200(16) 0.0216(16) -0.0075(12) -0.0074(12) -0.0018(12)
C29 0.0197(15) 0.0270(17) 0.0144(15) 0.0011(12) -0.0062(12) -0.0019(13)
C30 0.0153(14) 0.0157(14) 0.0138(14) 0.0008(11) 0.0013(11) -0.0004(11)
C31 0.0137(14) 0.0107(13) 0.0139(14) 0.0032(11) 0.0009(11) -0.0039(11)
C32 0.0179(15) 0.0150(14) 0.0164(14) 0.0020(11) -0.0022(11) -0.0050(11)
C33 0.0257(16) 0.0188(15) 0.0197(16) 0.0088(12) -0.0092(12) -0.0080(12)
C34 0.0176(16) 0.0156(15) 0.043(2) 0.0077(14) -0.0074(14) -0.0022(12)
C35 0.0183(15) 0.0116(14) 0.0316(18) -0.0014(12) 0.0061(12) -0.0012(11)
C36 0.0179(14) 0.0131(13) 0.0190(14) -0.0013(12) -0.0006(13) -0.0026(10)
C37 0.0113(12) 0.0124(13) 0.0215(14) -0.0041(12) 0.0003(12) 0.0045(10)
C38 0.0130(14) 0.0153(14) 0.0152(14) 0.0020(11) 0.0023(11) 0.0013(11)
C39 0.0151(14) 0.0135(14) 0.0286(16) 0.0059(12) 0.0055(12) 0.0019(11)
C40 0.0155(15) 0.0182(15) 0.0307(18) -0.0084(13) -0.0022(13) -0.0001(12)
C41 0.0162(15) 0.0172(15) 0.0249(16) -0.0054(12) -0.0056(12) 0.0067(11)
C42 0.0139(14) 0.0162(14) 0.0126(13) -0.0010(11) 0.0019(11) 0.0036(11)
C43 0.0158(14) 0.0106(13) 0.0138(14) 0.0012(11) 0.0022(11) -0.0035(11)
C44 0.0144(14) 0.0136(14) 0.0161(14) 0.0028(11) 0.0014(11) -0.0006(11)
C45 0.0231(16) 0.0176(15) 0.0115(14) 0.0001(11) -0.0015(11) -0.0049(12)
C46 0.0273(16) 0.0158(15) 0.0160(14) -0.0018(11) 0.0053(12) 0.0003(12)
C47 0.0163(15) 0.0139(14) 0.0247(16) 0.0006(12) 0.0045(12) 0.0018(12)
C48 0.0173(14) 0.0162(14) 0.0095(13) 0.0017(11) -0.0002(11) -0.0016(11)
C49 0.040(2) 0.0294(18) 0.0217(16) -0.0069(14) -0.0084(14) -0.0015(15)
C50 0.043(2) 0.036(2) 0.049(2) -0.0081(18) -0.0234(19) 0.0008(18)
C51 0.0244(17) 0.0134(15) 0.050(2) -0.0040(14) -0.0079(15) -0.0002(12)
C52 0.0236(16) 0.0172(15) 0.0451(19) -0.0037(16) -0.0009(17) 0.0002(12)
C53 0.0212(16) 0.0346(19) 0.0257(17) -0.0069(14) 0.0068(13) 0.0002(14)
C54 0.0186(16) 0.0249(17) 0.0271(17) -0.0016(13) 0.0070(13) 0.0005(13)
C55 0.0229(17) 0.039(2) 0.0274(18) -0.0198(15) 0.0023(14) -0.0005(15)
C56 0.030(2) 0.090(3) 0.0167(17) -0.0093(19) 0.0025(14) -0.010(2)
C57 0.055(2) 0.0138(16) 0.0230(17) 0.0031(13) 0.0055(15) 0.0057(15)
C58 0.0319(19) 0.0170(16) 0.0322(19) 0.0030(13) 0.0038(15) -0.0006(14)
C59 0.0264(16) 0.0186(15) 0.0133(14) 0.0013(12) 0.0064(12) 0.0015(12)
C60 0.039(2) 0.0317(19) 0.0205(17) -0.0048(14) -0.0077(14) 0.0063(15)
C61 0.0163(15) 0.0268(17) 0.0257(17) 0.0050(13) -0.0068(13) 0.0008(12)
C62 0.0222(17) 0.041(2) 0.0298(19) 0.0085(15) -0.0007(13) -0.0012(15)
C63 0.0253(18) 0.043(2) 0.0241(17) 0.0027(15) -0.0032(14) 0.0113(15)
C64 0.187(7) 0.038(2) 0.0124(18) -0.0019(17) 0.002(3) -0.003(3)
Cl1 0.0467(5) 0.0351(5) 0.0408(5) 0.0191(4) 0.0017(4) -0.0155(4)
Cl2 0.0455(5) 0.0622(6) 0.0200(4) -0.0133(4) 0.0035(4) -0.0015(5)
Cl3 0.0435(5) 0.0220(4) 0.0146(3) -0.0032(3) -0.0017(3) -0.0032(3)
Cl4 0.0225(4) 0.0279(4) 0.0362(5) -0.0050(3) -0.0066(3) 0.0100(3)
Cl5 0.0246(4) 0.0207(4) 0.0597(6) 0.0010(4) 0.0055(4) -0.0098(3)
Cl6 0.0444(5) 0.0556(6) 0.0173(4) 0.0108(4) 0.0075(4) 0.0010(4)
Cl7 0.0358(4) 0.0372(5) 0.0118(3) -0.0025(3) 0.0028(3) -0.0004(3)
Cl8 0.0145(4) 0.0271(4) 0.0285(4) 0.0037(3) -0.0009(3) 0.0046(3)
Cl9 0.0309(4) 0.0145(4) 0.0346(4) 0.0010(3) -0.0094(3) -0.0067(3)
Cl10 0.0450(5) 0.0452(5) 0.0170(4) 0.0042(3) -0.0136(4) -0.0165(4)
Cl11 0.0399(5) 0.0402(5) 0.0287(4) 0.0173(4) -0.0175(4) -0.0086(4)
Cl12 0.0226(4) 0.0229(4) 0.0587(6) -0.0028(4) 0.0137(4) 0.0066(3)
Cl13 0.0332(4) 0.0196(4) 0.0360(4) 0.0057(3) 0.0055(4) -0.0079(3)
Cl14 0.0254(4) 0.0303(4) 0.0252(4) -0.0124(3) -0.0090(3) 0.0036(3)
Cl15 0.0361(4) 0.0315(4) 0.0157(4) -0.0058(3) -0.0084(3) -0.0009(3)
Cl16 0.0205(4) 0.0384(5) 0.0224(4) -0.0026(3) 0.0035(3) 0.0120(3)
Li1 0.017(2) 0.016(2) 0.026(3) -0.003(2) -0.001(2) -0.0031(19)
Li2 0.021(3) 0.015(2) 0.023(3) 0.004(2) 0.001(2) 0.000(2)
Li3 0.023(3) 0.017(3) 0.026(3) 0.003(2) -0.006(2) 0.001(2)
Li4 0.014(2) 0.020(3) 0.028(3) 0.005(2) -0.002(2) 0.001(2)
C65 0.0341(19) 0.0219(16) 0.0244(17) 0.0075(13) -0.0013(14) -0.0013(14)
C66 0.0209(16) 0.0265(17) 0.0297(18) 0.0105(14) -0.0025(13) 0.0006(13)
C67 0.037(2) 0.0286(18) 0.0252(17) 0.0048(14) -0.0045(15) -0.0073(15)
C68 0.048(2) 0.0257(18) 0.0274(18) 0.0036(14) 0.0031(16) 0.0033(16)
C69 0.0284(18) 0.035(2) 0.035(2) 0.0135(16) 0.0046(15) 0.0042(15)
C70 0.0271(18) 0.0318(18) 0.0286(18) 0.0104(15) -0.0087(14) -0.0067(14)
C71 0.047(2) 0.036(2) 0.0220(17) 0.0046(15) -0.0010(16) -0.0071(17)

loop_
_atom_type_symbol
_atom_type_description
_atom_type_scat_dispersion_real
_atom_type_scat_dispersion_imag
_atom_type_scat_source
C C 0.0033 0.0016 'International Tables Vol C Tables 4.2.6.8 and 6.1.1.4'
H H 0.0000 0.0000 'International Tables Vol C Tables 4.2.6.8 and 6.1.1.4'
N N 0.0061 0.0033 'International Tables Vol C Tables 4.2.6.8 and 6.1.1.4'
O O 0.0106 0.0060 'International Tables Vol C Tables 4.2.6.8 and 6.1.1.4'
Li Li -0.0003 0.0001 'International Tables Vol C Tables 4.2.6.8 and 6.1.1.4'
Cl Cl 0.1484 0.1585 'International Tables Vol C Tables 4.2.6.8 and 6.1.1.4'
Ce Ce -0.2486 2.6331 'International Tables Vol C Tables 4.2.6.8 and 6.1.1.4'

loop_
_geom_angle_atom_site_label_1
_geom_angle_atom_site_label_2
_geom_angle_atom_site_label_3
_geom_angle
N5 Ce1 N4 104.19(8)
N5 Ce1 N8 103.56(8)
N4 Ce1 N8 122.69(8)
N5 Ce1 N1 121.16(8)
N4 Ce1 N1 103.48(8)
N8 Ce1 N1 103.27(8)
N5 Ce1 N7 94.34(8)
N4 Ce1 N7 155.44(8)
N8 Ce1 N7 35.16(8)
N1 Ce1 N7 79.66(8)
N5 Ce1 N2 153.22(8)
N4 Ce1 N2 79.11(8)
N8 Ce1 N2 96.29(8)
N1 Ce1 N2 34.92(8)
N7 Ce1 N2 91.62(9)
N5 Ce1 N3 79.48(8)
N4 Ce1 N3 35.10(8)
N8 Ce1 N3 154.87(8)
N1 Ce1 N3 95.91(8)
N7 Ce1 N3 169.24(8)
N2 Ce1 N3 90.16(8)
N5 Ce1 N6 34.90(8)
N4 Ce1 N6 95.73(8)
N8 Ce1 N6 80.43(8)
N1 Ce1 N6 153.75(8)
N7 Ce1 N6 90.29(8)
N2 Ce1 N6 171.22(8)
N3 Ce1 N6 89.55(8)
N5 Ce1 Li2 66.49(11)
N4 Ce1 Li2 115.84(11)
N8 Ce1 Li2 40.62(11)
N1 Ce1 Li2 136.96(11)
N7 Ce1 Li2 57.30(11)
N2 Ce1 Li2 136.60(11)
N3 Ce1 Li2 126.28(11)
N6 Ce1 Li2 39.84(11)
N5 Ce1 Li3 137.40(11)
N4 Ce1 Li3 39.34(11)
N8 Ce1 Li3 114.99(11)
N1 Ce1 Li3 67.82(11)
N7 Ce1 Li3 127.64(11)
N2 Ce1 Li3 39.77(11)
N3 Ce1 Li3 57.92(11)
N6 Ce1 Li3 134.67(11)
Li2 Ce1 Li3 138.84(13)
N5 Ce1 Li1 40.04(10)
N4 Ce1 Li1 67.28(10)
N8 Ce1 Li1 137.20(11)
N1 Ce1 Li1 114.94(11)
N7 Ce1 Li1 134.02(10)
N2 Ce1 Li1 126.05(10)
N3 Ce1 Li1 39.48(10)
N6 Ce1 Li1 56.77(10)
Li2 Ce1 Li1 96.58(12)
Li3 Ce1 Li1 97.38(13)
N5 Ce1 Li4 113.07(11)
N4 Ce1 Li4 137.88(10)
N8 Ce1 Li4 67.22(11)
N1 Ce1 Li4 39.92(11)
N7 Ce1 Li4 39.75(11)
N2 Ce1 Li4 58.77(11)
N3 Ce1 Li4 135.14(11)
N6 Ce1 Li4 126.10(10)
Li2 Ce1 Li4 97.05(13)
Li3 Ce1 Li4 98.54(13)
Li1 Ce1 Li4 137.06(13)
C1 N1 N2 114.8(2)
C1 N1 Li4 130.5(2)
N2 N1 Li4 107.5(2)
C1 N1 Ce1 122.46(18)
N2 N1 Ce1 74.24(13)
Li4 N1 Ce1 92.28(16)
C7 N2 N1 114.8(2)
C7 N2 Li3 111.8(2)
N1 N2 Li3 131.2(2)
C7 N2 Ce1 129.04(18)
N1 N2 Ce1 70.84(13)
Li3 N2 Ce1 91.06(16)
C13 N3 N4 114.7(2)
C13 N3 Li1 111.9(2)
N4 N3 Li1 129.3(2)
C13 N3 Ce1 135.13(18)
N4 N3 Ce1 69.52(13)
Li1 N3 Ce1 90.89(16)
C19 N4 N3 114.3(2)
C19 N4 Li3 130.7(2)
N3 N4 Li3 106.5(2)
C19 N4 Ce1 122.37(17)
N3 N4 Ce1 75.39(14)
Li3 N4 Ce1 93.25(17)
C25 N5 N6 115.9(2)
C25 N5 Li1 125.4(2)
N6 N5 Li1 102.8(2)
C25 N5 Ce1 131.59(18)
N6 N5 Ce1 76.24(14)
Li1 N5 Ce1 92.67(16)
C31 N6 N5 113.4(2)
C31 N6 Li2 116.2(2)
N5 N6 Li2 125.9(2)
C31 N6 Ce1 135.28(18)
N5 N6 Ce1 68.87(13)
Li2 N6 Ce1 89.78(16)
C37 N7 N8 113.2(2)
C37 N7 Li4 114.3(2)
N8 N7 Li4 128.6(2)
C37 N7 Ce1 132.24(18)
N8 N7 Ce1 70.27(13)
Li4 N7 Ce1 91.23(16)
C43 N8 N7 114.7(2)
C43 N8 Li2 128.8(2)
N7 N8 Li2 102.3(2)
C43 N8 Ce1 130.82(18)
N7 N8 Ce1 74.57(13)
Li2 N8 Ce1 91.39(16)
C49 O1 C51 113.2(2)
C49 O1 Li3 123.7(2)
C51 O1 Li3 122.3(2)
C53 O2 C55 112.7(2)
C53 O2 Li1 124.3(2)
C55 O2 Li1 122.9(2)
C57 O3 C59 112.4(2)
C57 O3 Li2 130.0(2)
C59 O3 Li2 117.6(2)
C63 O4 C61 111.9(2)
C63 O4 Li4 121.8(2)
C61 O4 Li4 123.5(2)
N1 C1 C2 123.8(3)
N1 C1 C6 117.4(3)
C2 C1 C6 118.7(3)
C3 C2 C1 119.2(3)
C2 C3 C4 123.7(3)
C2 C3 Cl1 118.8(3)
C4 C3 Cl1 117.5(2)
C5 C4 C3 115.3(3)
C6 C5 C4 123.7(3)
C6 C5 Cl2 118.3(3)
C4 C5 Cl2 118.1(3)
C5 C6 C1 119.4(3)
N2 C7 C12 123.6(3)
N2 C7 C8 118.4(3)
C12 C7 C8 118.0(3)
C9 C8 C7 120.2(3)
C8 C9 C10 123.0(3)
C8 C9 Cl3 118.8(2)
C10 C9 Cl3 118.3(2)
C11 C10 C9 116.1(3)
C10 C11 C12 123.7(3)
C10 C11 Cl4 118.2(2)
C12 C11 Cl4 118.1(2)
C11 C12 C7 119.0(3)
C11 C12 Li4 129.2(2)
C7 C12 Li4 85.0(2)
N3 C13 C18 118.0(3)
N3 C13 C14 124.3(3)
C18 C13 C14 117.7(3)
C15 C14 C13 119.2(3)
C15 C14 Li3 132.9(2)
C13 C14 Li3 85.0(2)
C16 C15 C14 123.2(3)
C16 C15 Cl5 118.8(2)
C14 C15 Cl5 118.0(3)
C15 C16 C17 116.6(3)
C18 C17 C16 123.0(3)
C18 C17 Cl6 119.4(3)
C16 C17 Cl6 117.6(2)
C17 C18 C13 120.2(3)
N4 C19 C24 124.1(3)
N4 C19 C20 117.9(2)
C24 C19 C20 118.0(3)
C21 C20 C19 119.0(3)
C22 C21 C20 123.8(3)
C22 C21 Cl7 118.6(2)
C20 C21 Cl7 117.6(2)
C21 C22 C23 116.2(3)
C24 C23 C22 122.7(3)
C24 C23 Cl8 118.6(2)
C22 C23 Cl8 118.7(2)
C23 C24 C19 120.2(3)
N5 C25 C26 123.7(3)
N5 C25 C30 117.6(2)
C26 C25 C30 118.6(3)
C27 C26 C25 119.0(3)
C26 C27 C28 123.7(3)
C26 C27 Cl9 117.4(2)
C28 C27 Cl9 118.9(2)
C29 C28 C27 115.8(3)
C28 C29 C30 123.5(3)
C28 C29 Cl10 119.0(2)
C30 C29 Cl10 117.5(2)
C29 C30 C25 119.3(3)
N6 C31 C36 123.2(2)
N6 C31 C32 119.1(2)
C36 C31 C32 117.6(3)
C33 C32 C31 119.6(3)
C32 C33 C34 123.3(3)
C32 C33 Cl11 118.7(3)
C34 C33 Cl11 118.0(2)
C35 C34 C33 116.3(3)
C34 C35 C36 123.6(3)
C34 C35 Cl12 119.1(2)
C36 C35 Cl12 117.3(2)
C35 C36 C31 119.3(3)
C35 C36 Li1 127.4(2)
C31 C36 Li1 86.3(2)
N7 C37 C38 123.9(3)
N7 C37 C42 118.3(3)
C38 C37 C42 117.8(3)
C39 C38 C37 119.6(3)
C39 C38 Li2 126.0(2)
C37 C38 Li2 83.8(2)
C40 C39 C38 123.4(3)
C40 C39 Cl13 119.1(2)
C38 C39 Cl13 117.5(2)
C39 C40 C41 116.6(3)
C42 C41 C40 122.5(3)
C42 C41 Cl14 118.9(2)
C40 C41 Cl14 118.5(2)
C41 C42 C37 120.0(3)
C48 C43 N8 123.6(3)
C48 C43 C44 118.4(3)
N8 C43 C44 117.9(2)
C45 C44 C43 119.4(3)
C44 C45 C46 123.5(3)
C44 C45 Cl15 118.8(2)
C46 C45 Cl15 117.7(2)
C47 C46 C45 115.7(3)
C46 C47 C48 123.5(3)
C46 C47 Cl16 118.8(2)
C48 C47 Cl16 117.7(2)
C43 C48 C47 119.4(3)
O1 C49 C50 113.3(3)
O1 C51 C52 108.4(2)
O2 C53 C54 108.9(2)
O2 C55 C56 113.6(3)
O3 C57 C58 109.1(3)
O3 C59 C60 113.0(2)
O4 C61 C62 108.8(2)
O4 C63 C64 113.0(3)
O2 Li1 N3 132.9(3)
O2 Li1 N5 119.6(3)
N3 Li1 N5 96.9(2)
O2 Li1 C36 92.6(2)
N3 Li1 C36 128.3(3)
N5 Li1 C36 72.90(17)
O2 Li1 Ce1 153.7(2)
N3 Li1 Ce1 49.64(13)
N5 Li1 Ce1 47.29(12)
C36 Li1 Ce1 102.03(17)
O3 Li2 N6 129.0(3)
O3 Li2 N8 122.2(3)
N6 Li2 N8 98.3(2)
O3 Li2 C38 96.5(2)
N6 Li2 C38 126.7(3)
N8 Li2 C38 72.29(17)
O3 Li2 Ce1 154.2(3)
N6 Li2 Ce1 50.38(12)
N8 Li2 Ce1 47.99(12)
C38 Li2 Ce1 100.79(17)
O1 Li3 N4 119.5(3)
O1 Li3 N2 132.9(3)
N4 Li3 N2 96.6(2)
O1 Li3 C14 98.3(2)
N4 Li3 C14 70.98(18)
N2 Li3 C14 122.9(2)
O1 Li3 Ce1 151.6(3)
N4 Li3 Ce1 47.41(12)
N2 Li3 Ce1 49.17(12)
C14 Li3 Ce1 98.90(17)
O4 Li4 N7 132.0(3)
O4 Li4 N1 120.5(3)
N7 Li4 N1 96.8(2)
O4 Li4 C12 100.6(2)
N7 Li4 C12 120.5(2)
N1 Li4 C12 71.15(17)
O4 Li4 Ce1 152.9(3)
N7 Li4 Ce1 49.02(12)
N1 Li4 Ce1 47.81(12)
C12 Li4 Ce1 97.20(16)
C66 C65 C70 118.3(3)
C66 C65 C71 120.6(3)
C70 C65 C71 121.0(3)
C67 C66 C65 121.6(3)
C66 C67 C68 119.9(3)
C69 C68 C67 119.4(3)
C70 C69 C68 121.0(3)
C69 C70 C65 119.7(3)

loop_
_geom_bond_atom_site_label_1
_geom_bond_atom_site_label_2
_geom_bond_distance
Ce1 N5 2.366(2)
Ce1 N4 2.373(2)
Ce1 N8 2.378(2)
Ce1 N1 2.391(2)
Ce1 N7 2.435(2)
Ce1 N2 2.436(2)
Ce1 N3 2.452(2)
Ce1 N6 2.464(2)
Ce1 Li2 3.199(5)
Ce1 Li3 3.219(5)
Ce1 Li1 3.217(5)
Ce1 Li4 3.225(5)
N1 C1 1.387(4)
N1 N2 1.449(3)
N1 Li4 2.071(6)
N2 C7 1.396(4)
N2 Li3 2.059(6)
N3 C13 1.380(4)
N3 N4 1.457(3)
N3 Li1 2.046(5)
N4 C19 1.396(4)
N4 Li3 2.044(6)
N5 C25 1.389(4)
N5 N6 1.451(3)
N5 Li1 2.072(5)
N6 C31 1.389(4)
N6 Li2 2.050(6)
N7 C37 1.392(3)
N7 N8 1.455(3)
N7 Li4 2.062(5)
N8 C43 1.394(4)
N8 Li2 2.083(5)
O1 C49 1.441(4)
O1 C51 1.443(4)
O1 Li3 1.924(6)
O2 C53 1.437(4)
O2 C55 1.447(4)
O2 Li1 1.926(5)
O3 C57 1.431(4)
O3 C59 1.439(3)
O3 Li2 1.914(5)
O4 C63 1.435(4)
O4 C61 1.443(4)
O4 Li4 1.941(5)
C1 C2 1.395(4)
C1 C6 1.408(4)
C2 C3 1.380(4)
C3 C4 1.394(5)
C3 Cl1 1.748(3)
C4 C5 1.387(5)
C5 C6 1.374(4)
C5 Cl2 1.747(3)
C7 C12 1.407(4)
C7 C8 1.411(4)
C8 C9 1.373(4)
C9 C10 1.386(4)
C9 Cl3 1.742(3)
C10 C11 1.382(4)
C11 C12 1.388(4)
C11 Cl4 1.742(3)
C12 Li4 2.696(6)
C13 C18 1.411(4)
C13 C14 1.409(4)
C14 C15 1.390(4)
C14 Li3 2.700(6)
C15 C16 1.369(5)
C15 Cl5 1.735(3)
C16 C17 1.387(5)
C17 C18 1.364(4)
C17 Cl6 1.750(3)
C19 C24 1.398(4)
C19 C20 1.412(4)
C20 C21 1.378(4)
C21 C22 1.371(4)
C21 Cl7 1.745(3)
C22 C23 1.387(4)
C23 C24 1.374(4)
C23 Cl8 1.744(3)
C25 C26 1.399(4)
C25 C30 1.408(4)
C26 C27 1.377(4)
C27 C28 1.390(4)
C27 Cl9 1.751(3)
C28 C29 1.374(4)
C29 C30 1.378(4)
C29 Cl10 1.745(3)
C31 C36 1.414(4)
C31 C32 1.418(4)
C32 C33 1.368(4)
C33 C34 1.391(5)
C33 Cl11 1.740(3)
C34 C35 1.367(5)
C35 C36 1.383(4)
C35 Cl12 1.747(3)
C36 Li1 2.529(6)
C37 C38 1.397(4)
C37 C42 1.418(4)
C38 C39 1.389(4)
C38 Li2 2.576(6)
C39 C40 1.371(4)
C39 Cl13 1.750(3)
C40 C41 1.391(5)
C41 C42 1.376(4)
C41 Cl14 1.736(3)
C43 C48 1.390(4)
C43 C44 1.413(4)
C44 C45 1.374(4)
C45 C46 1.387(4)
C45 Cl15 1.746(3)
C46 C47 1.378(4)
C47 C48 1.391(4)
C47 Cl16 1.749(3)
C49 C50 1.501(5)
C51 C52 1.490(5)
C53 C54 1.507(5)
C55 C56 1.511(5)
C57 C58 1.482(5)
C59 C60 1.504(4)
C61 C62 1.497(5)
C63 C64 1.498(6)
C65 C66 1.388(5)
C65 C70 1.402(5)
C65 C71 1.509(5)
C66 C67 1.375(5)
C67 C68 1.384(5)
C68 C69 1.383(5)
C69 C70 1.383(5)
